data_7245793
loop_
_publ_author_name
'Qin, Shu-Qin'
'Xu, Wei'
'Ye, Wen-Cai'
'Jiang, Ren-Wang'

_publ_section_title
;
 Structure determination of liquid molecules by encapsulation in an
 aromatic cavity with hydrogen bonding and enhanced C--H&#x22EF;\p
 interactions
;
_journal_name_full CrystEngComm
_journal_paper_doi 10.1039/D2CE01033J
_journal_year 2022
_chemical_absolute_configuration unknown
_chemical_formula_moiety 'C10 H6 O6 S2, C12 H22 O2, 2(C H6 N3)'
_chemical_formula_sum 'C24 H40 N6 O8 S2'
_chemical_formula_weight 604.74
_space_group_crystal_system orthorhombic
_space_group_IT_number 19
_space_group_name_Hall 'P 2ac 2ab'
_space_group_name_H-M_alt 'P 21 21 21'
_atom_sites_solution_hydrogens geom
_atom_sites_solution_primary dual
_audit_creation_date 2021-12-28
_audit_creation_method
;
Olex2 1.3-alpha
(compiled 2020.11.12 svn.r5f609507 for OlexSys, GUI svn.r6408)
;
_audit_update_record
;
2022-05-23 deposited with the CCDC.	2022-11-09 downloaded from the CCDC.
;
_cell_angle_alpha 90
_cell_angle_beta 90
_cell_angle_gamma 90
_cell_formula_units_Z 4
_cell_length_a 9.5807(2)
_cell_length_b 15.5281(3)
_cell_length_c 21.0679(4)
_cell_measurement_reflns_used 4440
_cell_measurement_temperature 150.00(10)
_cell_measurement_theta_max 73.2870
_cell_measurement_theta_min 3.5070
_cell_volume 3134.27(11)
_computing_cell_refinement 'CrysAlisPro 1.171.38.43f (Rigaku OD, 2015)'
_computing_data_collection 'CrysAlisPro 1.171.38.43f (Rigaku OD, 2015)'
_computing_data_reduction 'CrysAlisPro 1.171.38.43f (Rigaku OD, 2015)'
_computing_molecular_graphics 'Olex2 1.3-alpha (Dolomanov et al., 2009)'
_computing_publication_material 'Olex2 1.3-alpha (Dolomanov et al., 2009)'
_computing_structure_refinement 'SHELXL 2018/3 (Sheldrick, 2015)'
_computing_structure_solution 'SHELXT  (Sheldrick, 2015)'
_diffrn_ambient_environment N~2~
_diffrn_ambient_temperature 150.00(10)
_diffrn_detector 'CCD plate'
_diffrn_detector_area_resol_mean 5.2684
_diffrn_detector_type AtlasS2
_diffrn_measured_fraction_theta_full 1.000
_diffrn_measured_fraction_theta_max 0.979
_diffrn_measurement_details
;
List of Runs (angles in degrees, time in seconds):

  # Type    Start    End  Width  t~exp~   \w     \q     \k     \f   Frames
#--------------------------------------------------------------------------
  1  \w    -32.00   0.00   1.00    1.21    --  -40.73  77.00   0.00   32
  2  \w   -113.00 -15.00   1.00    1.21    --  -40.73 -57.00-180.00   98
  3  \w     41.00  82.00   1.00    1.21    --   40.73 -99.00-180.00   41
  4  \w     35.00  90.00   1.00    2.50    --  107.58-125.00-180.00   55
  5  \w     92.00 176.00   1.00    2.50    --  107.58  45.00 -90.00   84
  6  \w    110.00 174.00   1.00    2.50    --  107.58 125.00-180.00   64
  7  \w     85.00 170.00   1.00    2.50    --  107.58  45.00  30.00   85
;
_diffrn_measurement_device 'four-circle diffractometer'
_diffrn_measurement_device_type 'SuperNova, Dual, Cu at zero, AtlasS2'
_diffrn_measurement_method '\w scans'
_diffrn_orient_matrix_type 'CrysAlisPro convention (1999,Acta A55,543-557)'
_diffrn_orient_matrix_UB_11 -0.0591152000
_diffrn_orient_matrix_UB_12 0.0456129000
_diffrn_orient_matrix_UB_13 0.0591345000
_diffrn_orient_matrix_UB_21 -0.0445960000
_diffrn_orient_matrix_UB_22 0.0770511000
_diffrn_orient_matrix_UB_23 -0.0415576000
_diffrn_orient_matrix_UB_31 -0.1425084000
_diffrn_orient_matrix_UB_32 -0.0427221000
_diffrn_orient_matrix_UB_33 -0.0116918000
_diffrn_radiation_monochromator mirror
_diffrn_radiation_probe x-ray
_diffrn_radiation_type 'Cu K\a'
_diffrn_radiation_wavelength 1.54184
_diffrn_reflns_av_R_equivalents 0.0265
_diffrn_reflns_av_unetI/netI 0.0417
_diffrn_reflns_Laue_measured_fraction_full 1.000
_diffrn_reflns_Laue_measured_fraction_max 0.979
_diffrn_reflns_limit_h_max 10
_diffrn_reflns_limit_h_min -11
_diffrn_reflns_limit_k_max 19
_diffrn_reflns_limit_k_min -18
_diffrn_reflns_limit_l_max 17
_diffrn_reflns_limit_l_min -25
_diffrn_reflns_number 8509
_diffrn_reflns_point_group_measured_fraction_full 0.919
_diffrn_reflns_point_group_measured_fraction_max 0.880
_diffrn_reflns_theta_full 67.684
_diffrn_reflns_theta_max 73.617
_diffrn_reflns_theta_min 3.536
_diffrn_source 'micro-focus sealed X-ray tube'
_diffrn_source_type 'SuperNova (Cu) X-ray Source'
_exptl_absorpt_coefficient_mu 1.990
_exptl_absorpt_correction_T_max 1.00000
_exptl_absorpt_correction_T_min 0.66885
_exptl_absorpt_correction_type multi-scan
_exptl_absorpt_process_details
;
CrysAlisPro 1.171.38.43f (Rigaku Oxford Diffraction, 2015)
Empirical absorption correction using spherical harmonics,
 implemented in SCALE3 ABSPACK scaling algorithm.
;
_exptl_crystal_colour colourless
_exptl_crystal_colour_primary colourless
_exptl_crystal_density_diffrn 1.282
_exptl_crystal_description block
_exptl_crystal_F_000 1288
_exptl_crystal_size_max 0.14
_exptl_crystal_size_mid 0.12
_exptl_crystal_size_min 0.11
_refine_diff_density_max 0.186
_refine_diff_density_min -0.334
_refine_diff_density_rms 0.044
_refine_ls_abs_structure_details
;
 Flack x determined using 1752 quotients [(I+)-(I-)]/[(I+)+(I-)]
 (Parsons, Flack and Wagner, Acta Cryst. B69 (2013) 249-259).
;
_refine_ls_abs_structure_Flack 0.000(12)
_refine_ls_extinction_method none
_refine_ls_goodness_of_fit_ref 1.033
_refine_ls_hydrogen_treatment constr
_refine_ls_matrix_type full
_refine_ls_number_parameters 365
_refine_ls_number_reflns 5576
_refine_ls_number_restraints 0
_refine_ls_restrained_S_all 1.033
_refine_ls_R_factor_all 0.0420
_refine_ls_R_factor_gt 0.0364
_refine_ls_shift/su_max 0.001
_refine_ls_shift/su_mean 0.000
_refine_ls_structure_factor_coef Fsqd
_refine_ls_weighting_details 'w=1/[\s^2^(Fo^2^)+(0.0481P)^2^] where P=(Fo^2^+2Fc^2^)/3'
_refine_ls_weighting_scheme calc
_refine_ls_wR_factor_gt 0.0905
_refine_ls_wR_factor_ref 0.0944
_reflns_Friedel_coverage 0.598
_reflns_Friedel_fraction_full 0.813
_reflns_Friedel_fraction_max 0.753
_reflns_number_gt 5019
_reflns_number_total 5576
_reflns_threshold_expression 'I > 2\s(I)'
_cod_data_source_file d2ce01033j2.cif
_cod_data_source_block GNPS-2
_cod_original_cell_volume 3134.28(11)
_cod_database_code 7245793
_shelx_shelxl_version_number 2018/3
_shelx_space_group_comment
;
The symmetry employed for this shelxl refinement is uniquely defined
by the following loop, which should always be used as a source of
symmetry information in preference to the above space-group names.
They are only intended as comments.
;
_reflns_odcompleteness_completeness 100.00
_reflns_odcompleteness_iscentric 1
_reflns_odcompleteness_theta 66.97
_olex2_refinement_description
;
1. Fixed Uiso
 At 1.2 times of:
  All C(H) groups, All C(H,H) groups, All N(H,H) groups
 At 1.5 times of:
  All C(H,H,H) groups
2.a Ternary CH refined with riding coordinates:
 C1(H1), C3(H3), C6(H6), C10(H10)
2.b Secondary CH2 refined with riding coordinates:
 C2(H2A,H2B), C4(H4A,H4B), C5(H5A,H5B)
2.c Aromatic/amide H refined with riding coordinates:
 C14(H14), C15(H15), C16(H16), C19(H19), C20(H20), C21(H21)
2.d X=CH2 refined with riding coordinates:
 N1(H1A,H1B), N2(H2C,H2D), N3(H3A,H3B), N4(H4C,H4D), N5(H5C,H5D), N6(H6A,H6B)
2.e Idealised Me refined as rotating group:
 C8(H8A,H8B,H8C), C9(H9A,H9B,H9C), C11(H11A,H11B,H11C), C12(H12A,H12B,H12C)
;
_olex2_submission_special_instructions 'No special instructions were received'
_oxdiff_exptl_absorpt_empirical_details
;
Empirical correction (ABSPACK) includes:
- Absorption correction using spherical harmonics
- Frame scaling
;
_oxdiff_exptl_absorpt_empirical_full_max 1.496
_oxdiff_exptl_absorpt_empirical_full_min 0.668

loop_
_space_group_symop_operation_xyz
'x, y, z'
'-x+1/2, -y, z+1/2'
'-x, y+1/2, -z+1/2'
'x+1/2, -y+1/2, -z'

loop_
_atom_site_label
_atom_site_type_symbol
_atom_site_fract_x
_atom_site_fract_y
_atom_site_fract_z
_atom_site_U_iso_or_equiv
_atom_site_adp_type
_atom_site_occupancy
_atom_site_site_symmetry_order
_atom_site_calc_flag
_atom_site_refinement_flags_posn
_atom_site_refinement_flags_adp
_atom_site_refinement_flags_occupancy
_atom_site_disorder_assembly
_atom_site_disorder_group
S1 S 0.51933(9) 0.62370(4) 0.43023(3) 0.03345(18) Uani 1 1 d . . . . .
S2 S 0.46674(8) 0.63514(4) 0.10496(3) 0.02889(16) Uani 1 1 d . . . . .
O1 O 0.4048(3) 0.61773(15) 0.47525(10) 0.0421(6) Uani 1 1 d . . . . .
O2 O 0.6081(3) 0.54693(12) 0.43107(10) 0.0356(5) Uani 1 1 d . . . . .
O3 O 0.6013(3) 0.70233(12) 0.43790(11) 0.0396(6) Uani 1 1 d . . . . .
O4 O 0.3851(2) 0.55608(12) 0.10171(11) 0.0340(5) Uani 1 1 d . . . . .
O5 O 0.3783(2) 0.71150(12) 0.09943(10) 0.0322(5) Uani 1 1 d . . . . .
O6 O 0.5814(2) 0.63589(13) 0.05953(10) 0.0343(5) Uani 1 1 d . . . . .
O7 O -0.0494(2) 0.38977(14) 0.32543(10) 0.0381(5) Uani 1 1 d . . . . .
O8 O -0.0307(3) 0.52848(16) 0.35529(11) 0.0488(6) Uani 1 1 d . . . . .
C1 C -0.1505(3) 0.41122(19) 0.27612(13) 0.0301(6) Uani 1 1 d . . . . .
H1 H -0.139830 0.471987 0.264546 0.036 Uiso 1 1 calc R U . . .
C2 C -0.2963(3) 0.39684(19) 0.30226(15) 0.0335(7) Uani 1 1 d . . . . .
H2A H -0.312085 0.435672 0.337600 0.040 Uiso 1 1 calc R U . . .
H2B H -0.303851 0.338316 0.317999 0.040 Uiso 1 1 calc R U . . .
C3 C -0.4073(3) 0.41194(19) 0.25186(16) 0.0360(7) Uani 1 1 d . . . . .
H3 H -0.401510 0.472382 0.238729 0.043 Uiso 1 1 calc R U . . .
C4 C -0.3758(4) 0.3563(2) 0.19383(16) 0.0406(8) Uani 1 1 d . . . . .
H4A H -0.385562 0.296040 0.205248 0.049 Uiso 1 1 calc R U . . .
H4B H -0.443474 0.368785 0.160833 0.049 Uiso 1 1 calc R U . . .
C5 C -0.2296(3) 0.3716(2) 0.16809(15) 0.0388(7) Uani 1 1 d . . . . .
H5A H -0.222340 0.430503 0.153054 0.047 Uiso 1 1 calc R U . . .
H5B H -0.213216 0.333603 0.132331 0.047 Uiso 1 1 calc R U . . .
C6 C -0.1187(3) 0.35569(19) 0.21869(14) 0.0313(6) Uani 1 1 d . . . . .
H6 H -0.128775 0.295624 0.232214 0.038 Uiso 1 1 calc R U . . .
C7 C 0.0015(4) 0.4546(2) 0.36090(14) 0.0403(8) Uani 1 1 d . . . . .
C8 C 0.1072(4) 0.4209(3) 0.40726(17) 0.0585(11) Uani 1 1 d . . . . .
H8A H 0.063182 0.380616 0.435465 0.088 Uiso 1 1 calc R U . . .
H8B H 0.144989 0.467873 0.431359 0.088 Uiso 1 1 calc R U . . .
H8C H 0.181049 0.392548 0.384607 0.088 Uiso 1 1 calc R U . . .
C9 C -0.5549(4) 0.3962(2) 0.2776(2) 0.0512(10) Uani 1 1 d . . . . .
H9A H -0.563060 0.337391 0.291280 0.077 Uiso 1 1 calc R U . . .
H9B H -0.621961 0.407341 0.244790 0.077 Uiso 1 1 calc R U . . .
H9C H -0.571931 0.433841 0.312891 0.077 Uiso 1 1 calc R U . . .
C10 C 0.0339(4) 0.3665(2) 0.19478(15) 0.0403(7) Uani 1 1 d . . . . .
H10 H 0.095946 0.352314 0.230257 0.048 Uiso 1 1 calc R U . . .
C11 C 0.0674(5) 0.4579(3) 0.1744(2) 0.0602(11) Uani 1 1 d . . . . .
H11A H 0.006547 0.474390 0.140250 0.090 Uiso 1 1 calc R U . . .
H11B H 0.162575 0.460927 0.160349 0.090 Uiso 1 1 calc R U . . .
H11C H 0.054110 0.496270 0.209597 0.090 Uiso 1 1 calc R U . . .
C12 C 0.0663(5) 0.3030(3) 0.14070(18) 0.0539(10) Uani 1 1 d . . . . .
H12A H 0.040227 0.245896 0.153405 0.081 Uiso 1 1 calc R U . . .
H12B H 0.164344 0.304512 0.131391 0.081 Uiso 1 1 calc R U . . .
H12C H 0.014472 0.319120 0.103536 0.081 Uiso 1 1 calc R U . . .
C13 C 0.4434(3) 0.62719(17) 0.35332(14) 0.0289(6) Uani 1 1 d . . . . .
C14 C 0.3008(3) 0.62247(19) 0.34960(15) 0.0326(6) Uani 1 1 d . . . . .
H14 H 0.247796 0.618950 0.386473 0.039 Uiso 1 1 calc R U . . .
C15 C 0.2347(3) 0.62293(19) 0.28993(15) 0.0329(7) Uani 1 1 d . . . . .
H15 H 0.137877 0.619720 0.287606 0.039 Uiso 1 1 calc R U . . .
C16 C 0.3114(3) 0.62806(18) 0.23545(14) 0.0294(6) Uani 1 1 d . . . . .
H16 H 0.266002 0.628166 0.196421 0.035 Uiso 1 1 calc R U . . .
C17 C 0.4594(3) 0.63325(16) 0.23740(13) 0.0259(5) Uani 1 1 d . . . . .
C18 C 0.5281(3) 0.63365(16) 0.29763(13) 0.0272(5) Uani 1 1 d . . . . .
C19 C 0.6761(3) 0.63934(18) 0.29946(15) 0.0314(6) Uani 1 1 d . . . . .
H19 H 0.722102 0.638548 0.338330 0.038 Uiso 1 1 calc R U . . .
C20 C 0.7513(3) 0.6460(2) 0.24471(16) 0.0345(7) Uani 1 1 d . . . . .
H20 H 0.847877 0.650916 0.246897 0.041 Uiso 1 1 calc R U . . .
C21 C 0.6859(3) 0.64546(18) 0.18526(15) 0.0332(7) Uani 1 1 d . . . . .
H21 H 0.739012 0.649736 0.148442 0.040 Uiso 1 1 calc R U . . .
C22 C 0.5437(3) 0.63864(16) 0.18148(13) 0.0278(6) Uani 1 1 d . . . . .
C23 C 0.4160(3) 0.36772(19) 0.49708(14) 0.0321(6) Uani 1 1 d . . . . .
C24 C 0.9295(4) 0.61043(19) 0.51412(14) 0.0330(7) Uani 1 1 d . . . . .
N1 N 0.3719(3) 0.43908(16) 0.52555(13) 0.0374(6) Uani 1 1 d . . . . .
H1A H 0.405535 0.488241 0.514619 0.045 Uiso 1 1 calc R U . . .
H1B H 0.309703 0.436096 0.554901 0.045 Uiso 1 1 calc R U . . .
N2 N 0.3653(3) 0.29200(16) 0.51445(14) 0.0433(7) Uani 1 1 d . . . . .
H2C H 0.394544 0.245731 0.496374 0.052 Uiso 1 1 calc R U . . .
H2D H 0.303110 0.289077 0.543801 0.052 Uiso 1 1 calc R U . . .
N3 N 0.5113(3) 0.37254(16) 0.45213(12) 0.0402(6) Uani 1 1 d . . . . .
H3A H 0.540799 0.326390 0.433962 0.048 Uiso 1 1 calc R U . . .
H3B H 0.544079 0.421825 0.440958 0.048 Uiso 1 1 calc R U . . .
N4 N 0.8573(3) 0.53853(15) 0.50842(13) 0.0361(6) Uani 1 1 d . . . . .
H4C H 0.777330 0.539091 0.489894 0.043 Uiso 1 1 calc R U . . .
H4D H 0.890232 0.491083 0.523222 0.043 Uiso 1 1 calc R U . . .
N5 N 1.0531(3) 0.60946(17) 0.54243(14) 0.0419(7) Uani 1 1 d . . . . .
H5C H 1.100349 0.656295 0.545987 0.050 Uiso 1 1 calc R U . . .
H5D H 1.085963 0.562004 0.557224 0.050 Uiso 1 1 calc R U . . .
N6 N 0.8795(4) 0.68317(16) 0.49154(14) 0.0431(7) Uani 1 1 d . . . . .
H6A H 0.799540 0.683914 0.472992 0.052 Uiso 1 1 calc R U . . .
H6B H 0.926781 0.729967 0.495322 0.052 Uiso 1 1 calc R U . . .

loop_
_atom_site_aniso_label
_atom_site_aniso_U_11
_atom_site_aniso_U_22
_atom_site_aniso_U_33
_atom_site_aniso_U_23
_atom_site_aniso_U_13
_atom_site_aniso_U_12
S1 0.0479(4) 0.0238(3) 0.0286(3) -0.0006(3) -0.0040(3) 0.0012(3)
S2 0.0366(4) 0.0221(3) 0.0281(3) -0.0002(3) -0.0005(3) -0.0006(3)
O1 0.0566(14) 0.0413(12) 0.0283(11) 0.0018(9) 0.0073(11) 0.0050(12)
O2 0.0485(13) 0.0241(9) 0.0343(11) 0.0011(9) -0.0082(11) 0.0020(9)
O3 0.0540(15) 0.0233(9) 0.0415(13) -0.0040(9) -0.0106(12) 0.0001(10)
O4 0.0424(12) 0.0238(9) 0.0358(11) -0.0026(9) -0.0023(11) -0.0038(9)
O5 0.0411(12) 0.0238(9) 0.0317(10) 0.0020(9) -0.0024(11) 0.0027(9)
O6 0.0436(12) 0.0307(10) 0.0286(10) 0.0002(9) 0.0085(9) -0.0007(10)
O7 0.0427(13) 0.0437(11) 0.0281(10) 0.0015(9) -0.0078(10) -0.0005(11)
O8 0.0539(16) 0.0502(13) 0.0424(13) -0.0093(11) -0.0047(13) -0.0111(13)
C1 0.0385(17) 0.0288(13) 0.0231(14) 0.0027(11) -0.0054(13) -0.0014(13)
C2 0.0407(18) 0.0298(14) 0.0300(15) 0.0003(12) 0.0061(14) -0.0013(13)
C3 0.0375(17) 0.0252(13) 0.0454(19) 0.0013(13) 0.0002(15) 0.0002(13)
C4 0.0442(19) 0.0337(15) 0.0438(18) -0.0012(14) -0.0127(16) -0.0007(15)
C5 0.0503(19) 0.0381(15) 0.0281(15) -0.0013(14) -0.0036(14) -0.0007(16)
C6 0.0390(17) 0.0281(13) 0.0267(13) 0.0003(12) 0.0010(13) -0.0026(13)
C7 0.0345(18) 0.061(2) 0.0254(15) -0.0020(14) 0.0008(14) -0.0085(16)
C8 0.050(2) 0.091(3) 0.035(2) 0.0031(19) -0.0099(18) -0.006(2)
C9 0.0373(19) 0.0402(18) 0.076(3) 0.0013(18) 0.0019(19) 0.0004(15)
C10 0.0403(17) 0.0508(18) 0.0297(14) 0.0016(14) 0.0034(14) -0.0011(18)
C11 0.065(3) 0.057(2) 0.059(3) -0.0015(19) 0.020(2) -0.019(2)
C12 0.060(3) 0.060(2) 0.042(2) -0.0015(17) 0.0131(19) 0.014(2)
C13 0.0384(15) 0.0185(11) 0.0299(14) 0.0003(11) -0.0029(12) -0.0010(12)
C14 0.0383(16) 0.0280(13) 0.0314(15) 0.0005(12) 0.0052(13) -0.0017(14)
C15 0.0291(14) 0.0294(13) 0.0400(17) 0.0000(13) 0.0020(13) -0.0001(13)
C16 0.0309(14) 0.0273(13) 0.0300(14) -0.0014(12) -0.0026(12) -0.0010(13)
C17 0.0294(13) 0.0187(11) 0.0296(13) 0.0015(11) -0.0010(12) -0.0002(12)
C18 0.0316(14) 0.0188(11) 0.0311(13) 0.0006(11) -0.0007(12) 0.0005(12)
C19 0.0315(15) 0.0275(13) 0.0353(15) 0.0000(13) -0.0061(13) -0.0017(13)
C20 0.0274(15) 0.0343(14) 0.0419(18) 0.0004(14) -0.0036(14) -0.0024(12)
C21 0.0340(16) 0.0292(14) 0.0363(16) 0.0029(13) 0.0058(13) -0.0007(12)
C22 0.0308(14) 0.0210(11) 0.0317(14) -0.0006(11) -0.0030(12) 0.0013(12)
C23 0.0387(16) 0.0285(13) 0.0293(14) -0.0013(12) 0.0019(13) -0.0005(14)
C24 0.0451(18) 0.0278(14) 0.0261(14) 0.0009(11) 0.0013(13) -0.0015(13)
N1 0.0467(17) 0.0293(12) 0.0361(14) -0.0053(11) 0.0088(13) -0.0010(12)
N2 0.0556(19) 0.0293(13) 0.0452(17) -0.0019(12) 0.0197(15) -0.0010(13)
N3 0.0507(17) 0.0265(11) 0.0434(15) -0.0033(11) 0.0177(13) -0.0018(13)
N4 0.0440(16) 0.0267(12) 0.0376(15) 0.0045(11) -0.0095(13) -0.0006(11)
N5 0.0455(16) 0.0313(13) 0.0490(16) 0.0056(12) -0.0105(14) -0.0061(12)
N6 0.0572(19) 0.0282(13) 0.0439(16) 0.0083(12) -0.0125(15) -0.0051(13)

loop_
_atom_type_symbol
_atom_type_description
_atom_type_scat_dispersion_real
_atom_type_scat_dispersion_imag
_atom_type_scat_source
C C 0.0181 0.0091 'International Tables Vol C Tables 4.2.6.8 and 6.1.1.4'
H H 0.0000 0.0000 'International Tables Vol C Tables 4.2.6.8 and 6.1.1.4'
N N 0.0311 0.0180 'International Tables Vol C Tables 4.2.6.8 and 6.1.1.4'
O O 0.0492 0.0322 'International Tables Vol C Tables 4.2.6.8 and 6.1.1.4'
S S 0.3331 0.5567 'International Tables Vol C Tables 4.2.6.8 and 6.1.1.4'

loop_
_geom_angle_atom_site_label_1
_geom_angle_atom_site_label_2
_geom_angle_atom_site_label_3
_geom_angle
_geom_angle_site_symmetry_1
_geom_angle_site_symmetry_3
_geom_angle_publ_flag
O1 S1 O2 112.27(14) . . ?
O1 S1 O3 112.77(14) . . ?
O1 S1 C13 106.72(14) . . ?
O2 S1 C13 105.88(13) . . ?
O3 S1 O2 111.52(13) . . ?
O3 S1 C13 107.17(13) . . ?
O4 S2 O5 111.63(12) . . ?
O4 S2 O6 112.37(13) . . ?
O4 S2 C22 106.96(13) . . ?
O5 S2 C22 106.77(13) . . ?
O6 S2 O5 112.22(13) . . ?
O6 S2 C22 106.45(14) . . ?
C7 O7 C1 117.8(2) . . ?
O7 C1 H1 109.1 . . ?
O7 C1 C2 108.6(2) . . ?
O7 C1 C6 107.8(2) . . ?
C2 C1 H1 109.1 . . ?
C6 C1 H1 109.1 . . ?
C6 C1 C2 113.0(3) . . ?
C1 C2 H2A 109.3 . . ?
C1 C2 H2B 109.3 . . ?
C1 C2 C3 111.6(3) . . ?
H2A C2 H2B 108.0 . . ?
C3 C2 H2A 109.3 . . ?
C3 C2 H2B 109.3 . . ?
C2 C3 H3 107.8 . . ?
C2 C3 C4 109.5(3) . . ?
C2 C3 C9 111.9(3) . . ?
C4 C3 H3 107.8 . . ?
C4 C3 C9 112.0(3) . . ?
C9 C3 H3 107.8 . . ?
C3 C4 H4A 109.2 . . ?
C3 C4 H4B 109.2 . . ?
H4A C4 H4B 107.9 . . ?
C5 C4 C3 112.2(3) . . ?
C5 C4 H4A 109.2 . . ?
C5 C4 H4B 109.2 . . ?
C4 C5 H5A 109.3 . . ?
C4 C5 H5B 109.3 . . ?
C4 C5 C6 111.5(3) . . ?
H5A C5 H5B 108.0 . . ?
C6 C5 H5A 109.3 . . ?
C6 C5 H5B 109.3 . . ?
C1 C6 C5 109.0(3) . . ?
C1 C6 H6 106.8 . . ?
C1 C6 C10 112.7(3) . . ?
C5 C6 H6 106.8 . . ?
C5 C6 C10 114.3(2) . . ?
C10 C6 H6 106.8 . . ?
O7 C7 C8 110.2(3) . . ?
O8 C7 O7 124.8(3) . . ?
O8 C7 C8 125.0(3) . . ?
C7 C8 H8A 109.5 . . ?
C7 C8 H8B 109.5 . . ?
C7 C8 H8C 109.5 . . ?
H8A C8 H8B 109.5 . . ?
H8A C8 H8C 109.5 . . ?
H8B C8 H8C 109.5 . . ?
C3 C9 H9A 109.5 . . ?
C3 C9 H9B 109.5 . . ?
C3 C9 H9C 109.5 . . ?
H9A C9 H9B 109.5 . . ?
H9A C9 H9C 109.5 . . ?
H9B C9 H9C 109.5 . . ?
C6 C10 H10 107.4 . . ?
C11 C10 C6 113.0(3) . . ?
C11 C10 H10 107.4 . . ?
C11 C10 C12 110.3(3) . . ?
C12 C10 C6 111.1(3) . . ?
C12 C10 H10 107.4 . . ?
C10 C11 H11A 109.5 . . ?
C10 C11 H11B 109.5 . . ?
C10 C11 H11C 109.5 . . ?
H11A C11 H11B 109.5 . . ?
H11A C11 H11C 109.5 . . ?
H11B C11 H11C 109.5 . . ?
C10 C12 H12A 109.5 . . ?
C10 C12 H12B 109.5 . . ?
C10 C12 H12C 109.5 . . ?
H12A C12 H12B 109.5 . . ?
H12A C12 H12C 109.5 . . ?
H12B C12 H12C 109.5 . . ?
C14 C13 S1 117.3(2) . . ?
C14 C13 C18 121.5(3) . . ?
C18 C13 S1 121.2(2) . . ?
C13 C14 H14 120.0 . . ?
C13 C14 C15 120.0(3) . . ?
C15 C14 H14 120.0 . . ?
C14 C15 H15 119.7 . . ?
C16 C15 C14 120.6(3) . . ?
C16 C15 H15 119.7 . . ?
C15 C16 H16 119.5 . . ?
C15 C16 C17 121.1(3) . . ?
C17 C16 H16 119.5 . . ?
C16 C17 C18 119.0(3) . . ?
C16 C17 C22 122.9(3) . . ?
C18 C17 C22 118.1(2) . . ?
C17 C18 C13 117.8(3) . . ?
C19 C18 C13 123.3(3) . . ?
C19 C18 C17 118.9(3) . . ?
C18 C19 H19 119.7 . . ?
C20 C19 C18 120.6(3) . . ?
C20 C19 H19 119.7 . . ?
C19 C20 H20 119.3 . . ?
C19 C20 C21 121.3(3) . . ?
C21 C20 H20 119.3 . . ?
C20 C21 H21 120.1 . . ?
C22 C21 C20 119.8(3) . . ?
C22 C21 H21 120.1 . . ?
C17 C22 S2 120.8(2) . . ?
C21 C22 S2 118.0(2) . . ?
C21 C22 C17 121.2(3) . . ?
N2 C23 N1 119.9(3) . . ?
N3 C23 N1 119.8(3) . . ?
N3 C23 N2 120.2(3) . . ?
N4 C24 N5 120.0(3) . . ?
N6 C24 N4 120.2(3) . . ?
N6 C24 N5 119.8(3) . . ?
C23 N1 H1A 120.0 . . ?
C23 N1 H1B 120.0 . . ?
H1A N1 H1B 120.0 . . ?
C23 N2 H2C 120.0 . . ?
C23 N2 H2D 120.0 . . ?
H2C N2 H2D 120.0 . . ?
C23 N3 H3A 120.0 . . ?
C23 N3 H3B 120.0 . . ?
H3A N3 H3B 120.0 . . ?
C24 N4 H4C 120.0 . . ?
C24 N4 H4D 120.0 . . ?
H4C N4 H4D 120.0 . . ?
C24 N5 H5C 120.0 . . ?
C24 N5 H5D 120.0 . . ?
H5C N5 H5D 120.0 . . ?
C24 N6 H6A 120.0 . . ?
C24 N6 H6B 120.0 . . ?
H6A N6 H6B 120.0 . . ?

loop_
_geom_bond_atom_site_label_1
_geom_bond_atom_site_label_2
_geom_bond_distance
_geom_bond_site_symmetry_2
_geom_bond_publ_flag
S1 O1 1.453(2) . ?
S1 O2 1.465(2) . ?
S1 O3 1.460(2) . ?
S1 C13 1.777(3) . ?
S2 O4 1.457(2) . ?
S2 O5 1.462(2) . ?
S2 O6 1.457(2) . ?
S2 C22 1.774(3) . ?
O7 C1 1.458(3) . ?
O7 C7 1.345(4) . ?
O8 C7 1.194(4) . ?
C1 H1 0.9800 . ?
C1 C2 1.518(4) . ?
C1 C6 1.517(4) . ?
C2 H2A 0.9700 . ?
C2 H2B 0.9700 . ?
C2 C3 1.521(5) . ?
C3 H3 0.9800 . ?
C3 C4 1.527(5) . ?
C3 C9 1.534(5) . ?
C4 H4A 0.9700 . ?
C4 H4B 0.9700 . ?
C4 C5 1.521(5) . ?
C5 H5A 0.9700 . ?
C5 H5B 0.9700 . ?
C5 C6 1.525(4) . ?
C6 H6 0.9800 . ?
C6 C10 1.556(4) . ?
C7 C8 1.501(5) . ?
C8 H8A 0.9600 . ?
C8 H8B 0.9600 . ?
C8 H8C 0.9600 . ?
C9 H9A 0.9600 . ?
C9 H9B 0.9600 . ?
C9 H9C 0.9600 . ?
C10 H10 0.9800 . ?
C10 C11 1.517(5) . ?
C10 C12 1.538(5) . ?
C11 H11A 0.9600 . ?
C11 H11B 0.9600 . ?
C11 H11C 0.9600 . ?
C12 H12A 0.9600 . ?
C12 H12B 0.9600 . ?
C12 H12C 0.9600 . ?
C13 C14 1.370(4) . ?
C13 C18 1.430(4) . ?
C14 H14 0.9300 . ?
C14 C15 1.408(4) . ?
C15 H15 0.9300 . ?
C15 C16 1.365(4) . ?
C16 H16 0.9300 . ?
C16 C17 1.421(4) . ?
C17 C18 1.430(4) . ?
C17 C22 1.431(4) . ?
C18 C19 1.421(4) . ?
C19 H19 0.9300 . ?
C19 C20 1.364(4) . ?
C20 H20 0.9300 . ?
C20 C21 1.400(4) . ?
C21 H21 0.9300 . ?
C21 C22 1.369(4) . ?
C23 N1 1.329(4) . ?
C23 N2 1.324(4) . ?
C23 N3 1.318(4) . ?
C24 N4 1.319(4) . ?
C24 N5 1.326(4) . ?
C24 N6 1.316(4) . ?
N1 H1A 0.8600 . ?
N1 H1B 0.8600 . ?
N2 H2C 0.8600 . ?
N2 H2D 0.8600 . ?
N3 H3A 0.8600 . ?
N3 H3B 0.8600 . ?
N4 H4C 0.8600 . ?
N4 H4D 0.8600 . ?
N5 H5C 0.8600 . ?
N5 H5D 0.8600 . ?
N6 H6A 0.8600 . ?
N6 H6B 0.8600 . ?

loop_
_geom_torsion_atom_site_label_1
_geom_torsion_atom_site_label_2
_geom_torsion_atom_site_label_3
_geom_torsion_atom_site_label_4
_geom_torsion
_geom_torsion_site_symmetry_1
_geom_torsion_site_symmetry_2
_geom_torsion_site_symmetry_3
_geom_torsion_site_symmetry_4
_geom_torsion_publ_flag
S1 C13 C14 C15 -178.6(2) . . . . ?
S1 C13 C18 C17 177.98(18) . . . . ?
S1 C13 C18 C19 -1.2(4) . . . . ?
O1 S1 C13 C14 -1.1(3) . . . . ?
O1 S1 C13 C18 179.7(2) . . . . ?
O2 S1 C13 C14 118.7(2) . . . . ?
O2 S1 C13 C18 -60.6(3) . . . . ?
O3 S1 C13 C14 -122.1(2) . . . . ?
O3 S1 C13 C18 58.6(3) . . . . ?
O4 S2 C22 C17 -55.7(2) . . . . ?
O4 S2 C22 C21 123.4(2) . . . . ?
O5 S2 C22 C17 63.9(2) . . . . ?
O5 S2 C22 C21 -117.0(2) . . . . ?
O6 S2 C22 C17 -176.0(2) . . . . ?
O6 S2 C22 C21 3.1(3) . . . . ?
O7 C1 C2 C3 -176.0(2) . . . . ?
O7 C1 C6 C5 175.7(2) . . . . ?
O7 C1 C6 C10 -56.4(3) . . . . ?
C1 O7 C7 O8 0.6(5) . . . . ?
C1 O7 C7 C8 -178.0(3) . . . . ?
C1 C2 C3 C4 54.3(3) . . . . ?
C1 C2 C3 C9 179.1(3) . . . . ?
C1 C6 C10 C11 -60.8(4) . . . . ?
C1 C6 C10 C12 174.6(3) . . . . ?
C2 C1 C6 C5 55.7(3) . . . . ?
C2 C1 C6 C10 -176.4(2) . . . . ?
C2 C3 C4 C5 -55.3(3) . . . . ?
C3 C4 C5 C6 57.0(4) . . . . ?
C4 C5 C6 C1 -55.4(3) . . . . ?
C4 C5 C6 C10 177.6(3) . . . . ?
C5 C6 C10 C11 64.3(4) . . . . ?
C5 C6 C10 C12 -60.3(4) . . . . ?
C6 C1 C2 C3 -56.5(3) . . . . ?
C7 O7 C1 C2 -96.4(3) . . . . ?
C7 O7 C1 C6 140.9(3) . . . . ?
C9 C3 C4 C5 -180.0(3) . . . . ?
C13 C14 C15 C16 0.0(5) . . . . ?
C13 C18 C19 C20 -179.6(3) . . . . ?
C14 C13 C18 C17 -1.3(4) . . . . ?
C14 C13 C18 C19 179.5(3) . . . . ?
C14 C15 C16 C17 -0.1(5) . . . . ?
C15 C16 C17 C18 -0.4(4) . . . . ?
C15 C16 C17 C22 179.9(3) . . . . ?
C16 C17 C18 C13 1.1(4) . . . . ?
C16 C17 C18 C19 -179.6(3) . . . . ?
C16 C17 C22 S2 -2.3(4) . . . . ?
C16 C17 C22 C21 178.6(3) . . . . ?
C17 C18 C19 C20 1.2(4) . . . . ?
C18 C13 C14 C15 0.7(5) . . . . ?
C18 C17 C22 S2 178.02(19) . . . . ?
C18 C17 C22 C21 -1.1(4) . . . . ?
C18 C19 C20 C21 -1.4(5) . . . . ?
C19 C20 C21 C22 0.3(5) . . . . ?
C20 C21 C22 S2 -178.2(2) . . . . ?
C20 C21 C22 C17 0.9(4) . . . . ?
C22 C17 C18 C13 -179.3(2) . . . . ?
C22 C17 C18 C19 0.0(4) . . . . ?
